data_7134821
loop_
_publ_author_name
'Samanta, Arup'
'Phukan, Hirak Jyoti'
'Tripathi, Ujjwal Kumar'
'Srimani, Dipankar'

_publ_section_title
;
 Merging metal-ligand cooperation and redox promoted strategy for tailored
 synthesis of alkylated 9<i>H</i>-fluorenes.
;
_journal_issue 67
_journal_name_full 'Chemical communications (Cambridge, England)'
_journal_page_first 12582
_journal_page_last 12585
_journal_paper_doi 10.1039/d5cc02867a
_journal_volume 61
_journal_year 2025
_chemical_formula_sum 'C13 H13 Br2 N3 O Zn'
_chemical_formula_weight 452.45
_space_group_crystal_system monoclinic
_space_group_IT_number 14
_space_group_name_Hall '-P 2ybc'
_space_group_name_H-M_alt 'P 1 21/c 1'
_atom_sites_solution_hydrogens mixed
_audit_creation_method SHELXL-2018/3
_audit_update_record
;
2025-05-20 deposited with the CCDC.	2025-07-09 downloaded from the CCDC.
;
_cell_angle_alpha 90
_cell_angle_beta 106.091(2)
_cell_angle_gamma 90
_cell_formula_units_Z 4
_cell_length_a 13.4493(10)
_cell_length_b 15.5797(12)
_cell_length_c 7.6731(6)
_cell_measurement_reflns_used 9907
_cell_measurement_temperature 295(2)
_cell_measurement_theta_max 25.01
_cell_measurement_theta_min 2.61
_cell_volume 1544.8(2)
_computing_structure_refinement 'SHELXL-2018/3 (Sheldrick, 2018)'
_computing_structure_solution 'SHELXT 2018/2 (Sheldrick, 2018)'
_diffrn_ambient_temperature 295(2)
_diffrn_measured_fraction_theta_full 0.992
_diffrn_measured_fraction_theta_max 0.992
_diffrn_measurement_device_type 'Bruker APEX-II CCD'
_diffrn_measurement_method '\f and \w scans'
_diffrn_radiation_type MoK\a
_diffrn_radiation_wavelength 0.71073
_diffrn_reflns_av_R_equivalents 0.0407
_diffrn_reflns_av_unetI/netI 0.0189
_diffrn_reflns_Laue_measured_fraction_full 0.992
_diffrn_reflns_Laue_measured_fraction_max 0.992
_diffrn_reflns_limit_h_max 15
_diffrn_reflns_limit_h_min -15
_diffrn_reflns_limit_k_max 18
_diffrn_reflns_limit_k_min -18
_diffrn_reflns_limit_l_max 9
_diffrn_reflns_limit_l_min -9
_diffrn_reflns_number 34268
_diffrn_reflns_point_group_measured_fraction_full 0.992
_diffrn_reflns_point_group_measured_fraction_max 0.992
_diffrn_reflns_theta_full 24.999
_diffrn_reflns_theta_max 24.999
_diffrn_reflns_theta_min 2.048
_exptl_absorpt_coefficient_mu 6.760
_exptl_crystal_colour 'light yellow'
_exptl_crystal_density_diffrn 1.945
_exptl_crystal_description plate
_exptl_crystal_F_000 880
_refine_diff_density_max 0.469
_refine_diff_density_min -0.768
_refine_diff_density_rms 0.150
_refine_ls_extinction_method none
_refine_ls_goodness_of_fit_ref 0.926
_refine_ls_hydrogen_treatment mixed
_refine_ls_matrix_type full
_refine_ls_number_parameters 186
_refine_ls_number_reflns 2696
_refine_ls_number_restraints 0
_refine_ls_restrained_S_all 0.926
_refine_ls_R_factor_all 0.0351
_refine_ls_R_factor_gt 0.0318
_refine_ls_shift/su_max 0.009
_refine_ls_shift/su_mean 0.001
_refine_ls_structure_factor_coef Fsqd
_refine_ls_weighting_details 'w=1/[\s^2^(Fo^2^)+(0.1000P)^2^+0.6806P] where P=(Fo^2^+2Fc^2^)/3'
_refine_ls_weighting_scheme calc
_refine_ls_wR_factor_gt 0.1051
_refine_ls_wR_factor_ref 0.1107
_reflns_Friedel_coverage 0.000
_reflns_number_gt 2505
_reflns_number_total 2696
_reflns_threshold_expression 'I > 2\s(I)'
_cod_data_source_file d5cc02867a2.cif
_cod_data_source_block ZN_8_0ma_a
_cod_depositor_comments 'Adding full bibliography for 7134820--7134825.cif.'
_cod_original_sg_symbol_H-M 'P 21/c'
_cod_database_code 7134821
_shelx_shelxl_version_number 2018/3
_shelx_space_group_comment
;
The symmetry employed for this shelxl refinement is uniquely defined
by the following loop, which should always be used as a source of
symmetry information in preference to the above space-group names.
They are only intended as comments.
;

loop_
_space_group_symop_operation_xyz
'x, y, z'
'-x, y+1/2, -z+1/2'
'-x, -y, -z'
'x, -y-1/2, z-1/2'

loop_
_atom_site_label
_atom_site_type_symbol
_atom_site_fract_x
_atom_site_fract_y
_atom_site_fract_z
_atom_site_U_iso_or_equiv
_atom_site_adp_type
_atom_site_occupancy
_atom_site_site_symmetry_order
_atom_site_calc_flag
_atom_site_refinement_flags_posn
_atom_site_refinement_flags_adp
_atom_site_refinement_flags_occupancy
_atom_site_disorder_assembly
_atom_site_disorder_group
Zn1 Zn 0.68053(3) 0.39401(2) 0.32930(5) 0.03428(17) Uani 1 1 d . . . . .
Br1 Br 0.68425(3) 0.47921(2) 0.58123(5) 0.05110(18) Uani 1 1 d . . . . .
Br2 Br 0.72734(4) 0.46468(2) 0.09478(5) 0.05344(18) Uani 1 1 d . . . . .
O1 O 0.9974(2) 0.13409(16) 0.5772(4) 0.0568(7) Uani 1 1 d . . . . .
N1 N 0.5489(2) 0.32623(17) 0.2340(4) 0.0332(6) Uani 1 1 d . . . . .
N3 N 0.7417(2) 0.26738(17) 0.3735(4) 0.0358(6) Uani 1 1 d . . . . .
N2 N 0.6610(3) 0.2124(2) 0.3016(6) 0.0570(11) Uani 1 1 d . . . . .
C5 C 0.5620(3) 0.2416(2) 0.2343(5) 0.0378(7) Uani 1 1 d . . . . .
C1 C 0.4515(3) 0.3571(2) 0.1660(6) 0.0485(9) Uani 1 1 d . . . . .
H009 H 0.441206 0.416096 0.166743 0.058 Uiso 1 1 calc R U . . .
C7 C 0.9270(2) 0.2721(2) 0.5212(5) 0.0376(7) Uani 1 1 d . . . . .
C6 C 0.8303(3) 0.2302(2) 0.4369(5) 0.0431(8) Uani 1 1 d . . . . .
H00B H 0.831591 0.170697 0.427114 0.052 Uiso 1 1 calc R U . . .
C8 C 1.0138(3) 0.2199(2) 0.5945(5) 0.0389(7) Uani 1 1 d . . . . .
C4 C 0.4812(3) 0.1845(2) 0.1695(6) 0.0479(9) Uani 1 1 d . . . . .
H00D H 0.492657 0.125549 0.172872 0.057 Uiso 1 1 calc R U . . .
C9 C 1.1093(3) 0.2563(2) 0.6773(6) 0.0502(9) Uani 1 1 d . . . . .
H00E H 1.166441 0.221344 0.724597 0.060 Uiso 1 1 calc R U . . .
C2 C 0.3688(3) 0.3058(3) 0.0971(6) 0.0536(10) Uani 1 1 d . . . . .
H00F H 0.303216 0.329014 0.048555 0.064 Uiso 1 1 calc R U . . .
C12 C 0.9412(3) 0.3614(2) 0.5373(6) 0.0541(10) Uani 1 1 d . . . . .
H00G H 0.885147 0.397551 0.489779 0.065 Uiso 1 1 calc R U . . .
C3 C 0.3844(3) 0.2174(3) 0.1007(6) 0.0535(9) Uani 1 1 d . . . . .
H00H H 0.328537 0.180701 0.056038 0.064 Uiso 1 1 calc R U . . .
C10 C 1.1194(3) 0.3446(3) 0.6895(6) 0.0568(10) Uani 1 1 d . . . . .
H00I H 1.183519 0.369214 0.744176 0.068 Uiso 1 1 calc R U . . .
C13 C 1.0831(3) 0.0788(3) 0.6579(7) 0.0665(12) Uani 1 1 d . . . . .
H00A H 1.133873 0.083183 0.591723 0.100 Uiso 1 1 calc R U . . .
H00C H 1.059283 0.020575 0.654488 0.100 Uiso 1 1 calc R U . . .
H00J H 1.113485 0.095671 0.781617 0.100 Uiso 1 1 calc R U . . .
C11 C 1.0343(3) 0.3960(3) 0.6203(7) 0.0597(11) Uani 1 1 d . . . . .
H00K H 1.041124 0.455271 0.630924 0.072 Uiso 1 1 calc R U . . .
H1 H 0.673(3) 0.170(3) 0.312(5) 0.042(12) Uiso 1 1 d . . . . .

loop_
_atom_site_aniso_label
_atom_site_aniso_U_11
_atom_site_aniso_U_22
_atom_site_aniso_U_33
_atom_site_aniso_U_23
_atom_site_aniso_U_13
_atom_site_aniso_U_12
Zn1 0.0328(3) 0.0245(3) 0.0407(3) -0.00118(13) 0.00220(17) -0.00087(14)
Br1 0.0614(3) 0.0408(3) 0.0502(3) -0.01346(15) 0.0140(2) -0.00835(17)
Br2 0.0700(3) 0.0404(3) 0.0493(3) 0.00521(15) 0.0154(2) -0.00968(17)
O1 0.0342(14) 0.0370(14) 0.088(2) 0.0036(13) -0.0021(13) 0.0109(11)
N1 0.0260(13) 0.0296(14) 0.0410(14) -0.0012(11) 0.0040(11) 0.0020(10)
N3 0.0273(13) 0.0261(13) 0.0490(16) 0.0024(11) 0.0023(11) -0.0002(11)
N2 0.0296(16) 0.0176(15) 0.109(3) -0.0014(17) -0.0053(17) 0.0025(12)
C5 0.0302(16) 0.0315(17) 0.0472(19) 0.0006(13) 0.0030(14) 0.0026(13)
C1 0.0376(19) 0.040(2) 0.061(2) 0.0027(17) 0.0029(16) 0.0110(16)
C7 0.0272(16) 0.0379(18) 0.0440(18) 0.0037(14) 0.0039(13) 0.0039(13)
C6 0.0333(17) 0.0280(16) 0.063(2) 0.0055(15) 0.0052(16) 0.0055(14)
C8 0.0319(17) 0.0376(18) 0.0457(19) 0.0001(15) 0.0081(14) 0.0047(14)
C4 0.0341(18) 0.0308(18) 0.074(3) -0.0080(17) 0.0072(17) -0.0052(15)
C9 0.0317(18) 0.049(2) 0.061(2) -0.0023(17) -0.0014(16) 0.0075(16)
C2 0.0259(18) 0.059(2) 0.069(2) -0.0042(19) 0.0013(17) 0.0066(16)
C12 0.0351(19) 0.037(2) 0.079(3) 0.0036(18) -0.0025(18) 0.0023(16)
C3 0.0315(19) 0.055(2) 0.068(2) -0.007(2) 0.0044(17) -0.0100(16)
C10 0.0348(19) 0.053(2) 0.071(3) -0.005(2) -0.0048(18) -0.0027(17)
C13 0.046(2) 0.048(2) 0.096(3) 0.010(2) 0.002(2) 0.0182(19)
C11 0.044(2) 0.037(2) 0.088(3) -0.0037(19) 0.001(2) -0.0052(16)

loop_
_atom_type_symbol
_atom_type_description
_atom_type_scat_dispersion_real
_atom_type_scat_dispersion_imag
_atom_type_scat_source
C C 0.0033 0.0016 'International Tables Vol C Tables 4.2.6.8 and 6.1.1.4'
H H 0.0000 0.0000 'International Tables Vol C Tables 4.2.6.8 and 6.1.1.4'
Br Br -0.2901 2.4595 'International Tables Vol C Tables 4.2.6.8 and 6.1.1.4'
N N 0.0061 0.0033 'International Tables Vol C Tables 4.2.6.8 and 6.1.1.4'
O O 0.0106 0.0060 'International Tables Vol C Tables 4.2.6.8 and 6.1.1.4'
Zn Zn 0.2839 1.4301 'International Tables Vol C Tables 4.2.6.8 and 6.1.1.4'

loop_
_geom_angle_atom_site_label_1
_geom_angle_atom_site_label_2
_geom_angle_atom_site_label_3
_geom_angle
_geom_angle_site_symmetry_1
_geom_angle_site_symmetry_3
_geom_angle_publ_flag
N1 Zn1 N3 80.46(10) . . ?
N1 Zn1 Br1 114.41(8) . . ?
N3 Zn1 Br1 118.46(8) . . ?
N1 Zn1 Br2 111.33(8) . . ?
N3 Zn1 Br2 112.59(8) . . ?
Br1 Zn1 Br2 114.89(2) . . ?
C8 O1 C13 117.4(3) . . ?
C5 N1 C1 117.7(3) . . ?
C5 N1 Zn1 114.6(2) . . ?
C1 N1 Zn1 127.6(2) . . ?
C6 N3 N2 114.5(3) . . ?
C6 N3 Zn1 138.7(3) . . ?
N2 N3 Zn1 106.6(2) . . ?
N3 N2 C5 121.6(3) . . ?
N1 C5 N2 116.4(3) . . ?
N1 C5 C4 123.1(3) . . ?
N2 C5 C4 120.5(3) . . ?
C2 C1 N1 122.9(3) . . ?
C8 C7 C12 117.4(3) . . ?
C8 C7 C6 117.7(3) . . ?
C12 C7 C6 124.9(3) . . ?
N3 C6 C7 126.1(3) . . ?
O1 C8 C9 123.6(3) . . ?
O1 C8 C7 115.9(3) . . ?
C9 C8 C7 120.5(3) . . ?
C3 C4 C5 117.9(3) . . ?
C8 C9 C10 120.0(3) . . ?
C1 C2 C3 118.3(3) . . ?
C11 C12 C7 121.4(3) . . ?
C4 C3 C2 120.2(3) . . ?
C11 C10 C9 119.7(4) . . ?
C12 C11 C10 121.0(4) . . ?

loop_
_geom_bond_atom_site_label_1
_geom_bond_atom_site_label_2
_geom_bond_distance
_geom_bond_site_symmetry_2
_geom_bond_publ_flag
Zn1 N1 2.017(3) . ?
Zn1 N3 2.128(3) . ?
Zn1 Br1 2.3340(5) . ?
Zn1 Br2 2.3398(5) . ?
O1 C8 1.355(4) . ?
O1 C13 1.435(4) . ?
N1 C5 1.330(4) . ?
N1 C1 1.356(4) . ?
N3 C6 1.292(4) . ?
N3 N2 1.373(4) . ?
N2 C5 1.366(5) . ?
C5 C4 1.386(5) . ?
C1 C2 1.353(5) . ?
C7 C8 1.406(5) . ?
C7 C12 1.406(5) . ?
C7 C6 1.439(5) . ?
C8 C9 1.386(5) . ?
C4 C3 1.362(5) . ?
C9 C10 1.384(5) . ?
C2 C3 1.393(6) . ?
C12 C11 1.350(6) . ?
C10 C11 1.376(6) . ?
